data_4073688
loop_
_publ_author_name
'Uchida, Kazunori'
'Inagaki, Akiko'
'Akita, Munetaka'

_publ_section_title
;
 Preparation and Photochemical Behavior of Organoruthenium Derivatives of
 Photochromic Dithienylethene (DTE):&#x00A0; DTE&#x2212;(RRuLm)n(RRuLm=
 (\h6-C6H5)Ru(\h5-C5Me5), (\h6-C6H5)RuCl2(PPh3), (\h5-C5Me4)Ru(CO)2;n= 1,
 2)&#x2020;
;
_journal_issue 20
_journal_name_full Organometallics
_journal_page_first 5030
_journal_paper_doi 10.1021/om700537s
_journal_volume 26
_journal_year 2007
_chemical_formula_moiety 'C37 H32 Cl2 F6 O4 S2 Ru2 '
_chemical_formula_sum 'C37 H32 Cl2 F6 O4 Ru2 S2'
_chemical_formula_weight 991.81
_space_group_IT_number 15
_symmetry_cell_setting monoclinic
_symmetry_Int_Tables_number 15
_symmetry_space_group_name_Hall '-C 2yc'
_symmetry_space_group_name_H-M 'C 1 2/c 1'
_cell_angle_alpha 90
_cell_angle_beta 112.257(1)
_cell_angle_gamma 90
_cell_formula_units_Z 4
_cell_length_a 26.694(5)
_cell_length_b 13.400(2)
_cell_length_c 13.509(3)
_cell_measurement_reflns_used 6211
_cell_measurement_temperature 213
_cell_measurement_theta_max 27.5
_cell_measurement_theta_min 3.1
_cell_volume 4472.1(15)
_computing_cell_refinement CRYSTALCLEAR
_computing_data_collection CRYSTALCLEAR
_computing_data_reduction 'teXsan Ver. 1.11'
_computing_publication_material 'teXsan Ver. 1.11'
_computing_structure_refinement SHELXL97
_computing_structure_solution SHELXS86
_diffrn_ambient_temperature 213(2)
_diffrn_measurement_device_type 'Rigaku/MSC Mercury CCD'
_diffrn_measurement_method \w
_diffrn_radiation_type 'Mo K\a'
_diffrn_radiation_wavelength 0.7107
_diffrn_reflns_av_R_equivalents 0.049
_diffrn_reflns_limit_h_max 34
_diffrn_reflns_limit_h_min -34
_diffrn_reflns_limit_k_max 15
_diffrn_reflns_limit_k_min -17
_diffrn_reflns_limit_l_max 17
_diffrn_reflns_limit_l_min -16
_diffrn_reflns_number 16063
_diffrn_reflns_theta_max 27.49
_exptl_absorpt_coefficient_mu 0.947
_exptl_absorpt_correction_type none
_exptl_crystal_colour Yellow
_exptl_crystal_density_diffrn 1.473
_exptl_crystal_density_method 'not measured'
_exptl_crystal_description Prism
_exptl_crystal_size_max 0.200
_exptl_crystal_size_mid 0.200
_exptl_crystal_size_min 0.200
_refine_diff_density_max 4.05
_refine_diff_density_min -1.07
_refine_ls_extinction_coef 0.0000
_refine_ls_extinction_expression Fc^*^=kFc[1+0.001xFc^2^\l^3^/sin(2\q)]^-1/4^
_refine_ls_extinction_method SHELXL
_refine_ls_goodness_of_fit_ref 1.888
_refine_ls_hydrogen_treatment noref
_refine_ls_number_parameters 271
_refine_ls_number_reflns 4549
_refine_ls_R_factor_gt 0.0626
_refine_ls_shift/su_max -0.0010
_refine_ls_structure_factor_coef Fsqd
_refine_ls_weighting_details 'w = 1/[\s^2^(Fo^2^) + (0.1000P)^2^+0.0000P] where P=(Fo^2^+2Fc^2^)/3'
_refine_ls_weighting_scheme calc
_refine_ls_wR_factor_ref 0.2237
_reflns_number_gt 4549
_reflns_number_total 5003
_reflns_threshold_expression >2.0sigma(I)
_cod_data_source_file om700537s-file003.cif
_cod_data_source_block compound_24
_cod_original_cell_volume 4472(1)
_cod_original_formula_sum 'C37 H32 Cl2 F6 O4 S2 Ru2 '
_cod_database_code 4073688

loop_
_symmetry_equiv_pos_as_xyz
x,y,z
-x,y,1/2-z
-x,-y,-z
x,-y,1/2+z
1/2+x,1/2+y,z
1/2-x,1/2+y,1/2-z
1/2-x,1/2-y,-z
1/2+x,1/2-y,1/2+z

loop_
_atom_site_label
_atom_site_type_symbol
_atom_site_fract_x
_atom_site_fract_y
_atom_site_fract_z
_atom_site_U_iso_or_equiv
_atom_site_adp_type
_atom_site_occupancy
_atom_site_calc_flag
_atom_site_refinement_flags
Ru(1) Ru 0.29764(1) 0.22791(2) 0.29447(2) 0.0227(2) Uani 1.00 d .
Cl(1) Cl 0.22737(5) 0.11048(9) 0.2803(1) 0.0552(4) Uani 1.00 d .
S(1) S 0.44045(4) 0.34248(7) 0.38160(9) 0.0286(3) Uani 1.00 d .
F(1) F 0.4519(3) 0.7135(4) 0.3704(5) 0.031(1) Uani 0.50 d P
F(1A) F 0.4831(3) 0.7230(4) 0.3911(5) 0.034(1) Uani 0.50 d P
F(2) F 0.4132(3) 0.7151(5) 0.1989(6) 0.030(1) Uani 0.50 d P
F(2A) F 0.4122(3) 0.7166(5) 0.2463(7) 0.035(2) Uani 0.50 d P
F(3) F 0.5401(2) 0.7870(5) 0.3708(5) 0.044(1) Uani 0.50 d P
F(4) F 0.4847(2) 0.8493(3) 0.2173(5) 0.044(2) Uani 0.50 d P
O(1) O 0.3383(2) 0.1102(3) 0.1499(3) 0.072(1) Uani 1.00 d .
O(2) O 0.3743(2) 0.1198(4) 0.4887(3) 0.072(1) Uani 1.00 d .
C(1) C 0.4843(1) 0.4290(3) 0.3653(3) 0.0227(7) Uani 1.00 d .
C(2) C 0.4561(1) 0.5078(3) 0.3030(3) 0.0190(7) Uani 1.00 d .
C(3) C 0.3980(1) 0.4976(3) 0.2730(3) 0.0208(7) Uani 1.00 d .
C(4) C 0.3840(1) 0.4121(3) 0.3088(3) 0.0221(7) Uani 1.00 d .
C(5) C 0.5438(2) 0.4138(3) 0.4169(4) 0.0328(9) Uani 1.00 d .
C(11) C 0.4803(1) 0.5919(3) 0.2701(3) 0.0178(7) Uani 1.00 d .
C(12) C 0.4633(2) 0.6972(3) 0.2823(3) 0.0237(7) Uani 1.00 d .
C(13) C 0.504(1) 0.7646(5) 0.2701(10) 0.025(4) Uani 0.50 d P
C(20) C 0.3287(1) 0.3792(3) 0.2939(3) 0.0220(7) Uani 1.00 d .
C(21) C 0.2841(2) 0.3660(3) 0.1933(3) 0.0266(8) Uani 1.00 d .
C(22) C 0.2375(2) 0.3489(3) 0.2159(4) 0.0309(9) Uani 1.00 d .
C(23) C 0.2507(2) 0.3550(3) 0.3279(4) 0.0291(8) Uani 1.00 d .
C(24) C 0.3074(2) 0.3756(3) 0.3777(3) 0.0259(8) Uani 1.00 d .
C(25) C 0.2877(2) 0.3749(4) 0.0853(4) 0.0361(10) Uani 1.00 d .
C(26) C 0.1805(2) 0.3347(4) 0.1322(4) 0.046(1) Uani 1.00 d .
C(27) C 0.2114(2) 0.3481(3) 0.3826(4) 0.037(1) Uani 1.00 d .
C(28) C 0.3383(2) 0.3968(4) 0.4916(4) 0.040(1) Uani 1.00 d .
C(31) C 0.3223(2) 0.1508(3) 0.2049(4) 0.038(1) Uani 1.00 d .
C(32) C 0.3457(2) 0.1577(4) 0.4153(4) 0.040(1) Uani 1.00 d .
H(1) H 0.3724 0.5464 0.2321 0.0251 Uiso 1.00 calc .
H(2) H 0.5520 0.3778 0.4829 0.0327 Uiso 1.00 calc .
H(3) H 0.5618 0.4771 0.4315 0.0327 Uiso 1.00 calc .
H(4) H 0.5560 0.3758 0.3701 0.0327 Uiso 1.00 calc .
H(5) H 0.3241 0.3609 0.0915 0.0363 Uiso 1.00 calc .
H(6) H 0.2780 0.4413 0.0582 0.0363 Uiso 1.00 calc .
H(7) H 0.2634 0.3279 0.0368 0.0363 Uiso 1.00 calc .
H(8) H 0.1768 0.3721 0.0687 0.0467 Uiso 1.00 calc .
H(9) H 0.1543 0.3584 0.1595 0.0467 Uiso 1.00 calc .
H(10) H 0.1742 0.2654 0.1140 0.0467 Uiso 1.00 calc .
H(11) H 0.2305 0.3336 0.4569 0.0376 Uiso 1.00 calc .
H(12) H 0.1857 0.2957 0.3503 0.0376 Uiso 1.00 calc .
H(13) H 0.1924 0.4103 0.3751 0.0376 Uiso 1.00 calc .
H(14) H 0.3707 0.3562 0.5170 0.0403 Uiso 1.00 calc .
H(15) H 0.3167 0.3808 0.5327 0.0403 Uiso 1.00 calc .
H(16) H 0.3483 0.4657 0.5013 0.0403 Uiso 1.00 calc .

loop_
_atom_site_aniso_label
_atom_site_aniso_U_11
_atom_site_aniso_U_22
_atom_site_aniso_U_33
_atom_site_aniso_U_12
_atom_site_aniso_U_13
_atom_site_aniso_U_23
Ru(1) 0.0195(3) 0.0188(3) 0.0321(3) -0.00437(9) 0.0124(2) -0.00180(9)
Cl(1) 0.0371(6) 0.0288(6) 0.106(1) -0.0148(5) 0.0340(7) -0.0049(6)
S(1) 0.0218(5) 0.0255(5) 0.0421(6) 0.0001(3) 0.0160(4) 0.0092(4)
F(1) 0.033(3) 0.027(2) 0.042(3) 0.002(2) 0.026(3) -0.004(2)
F(1A) 0.053(4) 0.028(3) 0.029(3) -0.003(3) 0.026(3) -0.006(2)
F(2) 0.017(3) 0.030(3) 0.040(4) 0.008(2) 0.008(3) 0.007(3)
F(2A) 0.025(3) 0.028(3) 0.059(5) 0.007(2) 0.025(4) 0.005(3)
F(3) 0.039(3) 0.053(3) 0.044(3) -0.022(3) 0.019(3) -0.030(3)
F(4) 0.051(4) 0.018(2) 0.078(6) 0.009(2) 0.042(3) 0.015(2)
O(1) 0.108(4) 0.057(3) 0.059(3) 0.024(3) 0.041(3) -0.008(2)
O(2) 0.079(3) 0.081(3) 0.052(2) 0.042(3) 0.019(2) 0.025(2)
C(1) 0.018(2) 0.027(2) 0.026(2) -0.003(1) 0.012(1) 0.004(1)
C(2) 0.015(1) 0.020(2) 0.026(2) -0.002(1) 0.013(1) -0.005(1)
C(3) 0.016(2) 0.020(2) 0.029(2) -0.002(1) 0.012(1) -0.004(1)
C(4) 0.016(2) 0.025(2) 0.028(2) -0.001(1) 0.012(1) -0.002(1)
C(5) 0.020(2) 0.038(2) 0.040(2) 0.003(2) 0.011(2) 0.013(2)
C(11) 0.014(1) 0.023(2) 0.018(2) 0.000(1) 0.007(1) 0.001(1)
C(12) 0.026(2) 0.022(2) 0.028(2) 0.001(1) 0.016(2) 0.000(1)
C(13) 0.030(7) 0.022(3) 0.03(1) 0.004(4) 0.02(1) -0.001(3)
C(20) 0.018(2) 0.018(2) 0.033(2) -0.005(1) 0.013(1) -0.001(1)
C(21) 0.020(2) 0.022(2) 0.037(2) -0.002(1) 0.011(2) 0.002(2)
C(22) 0.018(2) 0.027(2) 0.049(3) -0.002(1) 0.015(2) 0.006(2)
C(23) 0.022(2) 0.021(2) 0.046(2) -0.001(1) 0.016(2) 0.002(2)
C(24) 0.023(2) 0.018(2) 0.042(2) -0.005(1) 0.018(2) -0.005(2)
C(25) 0.031(2) 0.046(3) 0.031(2) -0.007(2) 0.012(2) 0.003(2)
C(26) 0.022(2) 0.058(3) 0.051(3) -0.007(2) 0.004(2) 0.007(2)
C(27) 0.026(2) 0.035(2) 0.062(3) 0.000(2) 0.029(2) 0.003(2)
C(28) 0.032(2) 0.050(3) 0.047(3) -0.014(2) 0.026(2) -0.017(2)
C(31) 0.049(3) 0.033(2) 0.037(2) 0.003(2) 0.021(2) -0.006(2)
C(32) 0.041(2) 0.036(2) 0.048(3) 0.006(2) 0.023(2) 0.003(2)

loop_
_atom_type_symbol
_atom_type_description
_atom_type_scat_dispersion_real
_atom_type_scat_dispersion_imag
_atom_type_scat_source
C C 0.003 0.002
;International Tables for Crystallography
(1992, Vol. C, Tables 4.2.6.8 and 6.1.1.4)
;
H H 0.000 0.000
;International Tables for Crystallography
(1992, Vol. C, Table 6.1.1.4)
;
O O 0.011 0.006
;International Tables for Crystallography
(1992, Vol. C, Tables 4.2.6.8 and 6.1.1.4)
;
F F 0.017 0.010
;International Tables for Crystallography
(1992, Vol. C, Tables 4.2.6.8 and 6.1.1.4)
;
S S 0.125 0.123
;International Tables for Crystallography
(1992, Vol. C, Tables 4.2.6.8 and 6.1.1.4)
;
Cl Cl 0.148 0.159
;International Tables for Crystallography
(1992, Vol. C, Tables 4.2.6.8 and 6.1.1.4)
;
Ru Ru -1.259 0.836
;International Tables for Crystallography
(1992, Vol. C, Tables 4.2.6.8 and 6.1.1.4)
;

loop_
_geom_angle_atom_site_label_1
_geom_angle_atom_site_label_2
_geom_angle_atom_site_label_3
_geom_angle
_geom_angle_site_symmetry_1
_geom_angle_site_symmetry_3
_geom_angle_publ_flag
Cl(1) Ru(1) C(20) 153.1(1) . . yes
Cl(1) Ru(1) C(21) 123.4(1) . . yes
Cl(1) Ru(1) C(22) 92.2(1) . . yes
Cl(1) Ru(1) C(23) 92.0(1) . . yes
Cl(1) Ru(1) C(24) 123.9(1) . . yes
Cl(1) Ru(1) C(31) 92.4(2) . . yes
Cl(1) Ru(1) C(32) 89.8(2) . . yes
C(20) Ru(1) C(21) 37.8(1) . . yes
C(20) Ru(1) C(22) 62.2(1) . . yes
C(20) Ru(1) C(23) 62.8(2) . . yes
C(20) Ru(1) C(24) 38.1(2) . . yes
C(20) Ru(1) C(31) 106.2(2) . . yes
C(20) Ru(1) C(32) 109.1(2) . . yes
C(21) Ru(1) C(22) 36.5(2) . . yes
C(21) Ru(1) C(23) 61.8(2) . . yes
C(21) Ru(1) C(24) 62.6(2) . . yes
C(21) Ru(1) C(31) 94.3(2) . . yes
C(21) Ru(1) C(32) 146.2(2) . . yes
C(22) Ru(1) C(23) 36.7(2) . . yes
C(22) Ru(1) C(24) 61.7(1) . . yes
C(22) Ru(1) C(31) 116.9(2) . . yes
C(22) Ru(1) C(32) 153.2(2) . . yes
C(23) Ru(1) C(24) 37.1(1) . . yes
C(23) Ru(1) C(31) 153.4(2) . . yes
C(23) Ru(1) C(32) 116.5(2) . . yes
C(24) Ru(1) C(31) 143.3(2) . . yes
C(24) Ru(1) C(32) 95.4(2) . . yes
C(31) Ru(1) C(32) 89.7(2) . . yes
C(1) S(1) C(4) 93.0(2) . . yes
F(1A) F(1) F(2A) 124.0(10) . . yes
F(1A) F(1) C(12) 77.1(8) . . yes
F(2A) F(1) C(12) 50.6(4) . . yes
F(1) F(1A) C(12) 70.0(7) . . yes
F(2A) F(2) C(12) 66.3(9) . . yes
F(1) F(2A) F(2) 140(1) . . yes
F(1) F(2A) C(12) 54.3(4) . . yes
F(2) F(2A) C(12) 86(1) . . yes
F(4) F(3) C(13) 50.0(4) 2_655 . yes
F(3) F(4) F(4) 139.1(5) 2_655 2_655 yes
F(3) F(4) C(13) 84.8(6) 2_655 . yes
F(3) F(4) C(13) 63.9(7) 2_655 2_655 yes
F(4) F(4) C(13) 58.9(7) 2_655 . yes
F(4) F(4) C(13) 77.2(8) 2_655 2_655 yes
C(13) F(4) C(13) 21(1) . 2_655 yes
S(1) C(1) C(2) 110.6(3) . . yes
S(1) C(1) C(5) 120.3(3) . . yes
C(2) C(1) C(5) 129.1(4) . . yes
C(1) C(2) C(3) 112.1(3) . . yes
C(1) C(2) C(11) 125.1(3) . . yes
C(3) C(2) C(11) 122.8(3) . . yes
C(2) C(3) C(4) 113.0(3) . . yes
S(1) C(4) C(3) 111.3(3) . . yes
S(1) C(4) C(20) 121.8(3) . . yes
C(3) C(4) C(20) 126.9(3) . . yes
C(2) C(11) C(11) 128.9(2) . 2_655 yes
C(2) C(11) C(12) 120.3(4) . . yes
C(11) C(11) C(12) 110.8(2) 2_655 . yes
F(1) C(12) F(1A) 32.9(5) . . yes
F(1) C(12) F(2) 102.5(5) . . yes
F(1) C(12) F(2A) 75.0(6) . . yes
F(1) C(12) C(11) 115.1(4) . . yes
F(1) C(12) C(13) 114.8(6) . . yes
F(1) C(12) C(13) 129.9(5) . 2_655 yes
F(1A) C(12) F(2) 131.7(6) . . yes
F(1A) C(12) F(2A) 105.8(6) . . yes
F(1A) C(12) C(11) 109.5(3) . . yes
F(1A) C(12) C(13) 88.0(6) . . yes
F(1A) C(12) C(13) 105.8(6) . 2_655 yes
F(2) C(12) F(2A) 27.5(6) . . yes
F(2) C(12) C(11) 107.8(4) . . yes
F(2) C(12) C(13) 108.8(7) . . yes
F(2) C(12) C(13) 93.7(8) . 2_655 yes
F(2A) C(12) C(11) 117.8(4) . . yes
F(2A) C(12) C(13) 123.6(8) . . yes
F(2A) C(12) C(13) 113.6(8) . 2_655 yes
C(11) C(12) C(13) 107.3(8) . . yes
C(11) C(12) C(13) 103.9(7) . 2_655 yes
C(13) C(12) C(13) 18.2(9) . 2_655 yes
F(3) C(13) F(4) 109.0(7) . . yes
F(3) C(13) F(4) 66.1(7) . 2_655 yes
F(3) C(13) C(12) 107(1) . . yes
F(3) C(13) C(12) 105(1) . 2_655 yes
F(3) C(13) C(13) 155(6) . 2_655 yes
F(4) C(13) F(4) 43.9(5) . 2_655 yes
F(4) C(13) C(12) 115(1) . . yes
F(4) C(13) C(12) 113(1) . 2_655 yes
F(4) C(13) C(13) 60(1) . 2_655 yes
F(4) C(13) C(12) 138(2) 2_655 . yes
F(4) C(13) C(12) 116(1) 2_655 2_655 yes
F(4) C(13) C(13) 97(1) 2_655 2_655 yes
C(12) C(13) C(12) 104.8(5) . 2_655 yes
C(12) C(13) C(13) 96(5) . 2_655 yes
C(12) C(13) C(13) 65(4) 2_655 2_655 yes
Ru(1) C(20) C(4) 129.4(3) . . yes
Ru(1) C(20) C(21) 73.2(2) . . yes
Ru(1) C(20) C(24) 72.9(2) . . yes
C(4) C(20) C(21) 126.3(4) . . yes
C(4) C(20) C(24) 124.8(3) . . yes
C(21) C(20) C(24) 107.8(4) . . yes
Ru(1) C(21) C(20) 69.0(2) . . yes
Ru(1) C(21) C(22) 71.7(2) . . yes
Ru(1) C(21) C(25) 127.0(3) . . yes
C(20) C(21) C(22) 107.4(4) . . yes
C(20) C(21) C(25) 125.0(4) . . yes
C(22) C(21) C(25) 127.6(3) . . yes
Ru(1) C(22) C(21) 71.8(2) . . yes
Ru(1) C(22) C(23) 72.1(2) . . yes
Ru(1) C(22) C(26) 126.4(3) . . yes
C(21) C(22) C(23) 109.8(3) . . yes
C(21) C(22) C(26) 125.1(4) . . yes
C(23) C(22) C(26) 124.9(5) . . yes
Ru(1) C(23) C(22) 71.1(3) . . yes
Ru(1) C(23) C(24) 70.9(2) . . yes
Ru(1) C(23) C(27) 126.6(3) . . yes
C(22) C(23) C(24) 107.7(4) . . yes
C(22) C(23) C(27) 125.7(3) . . yes
C(24) C(23) C(27) 126.4(4) . . yes
Ru(1) C(24) C(20) 69.1(2) . . yes
Ru(1) C(24) C(23) 72.1(2) . . yes
Ru(1) C(24) C(28) 127.4(3) . . yes
C(20) C(24) C(23) 107.3(4) . . yes
C(20) C(24) C(28) 125.5(4) . . yes
C(23) C(24) C(28) 127.1(5) . . yes
Ru(1) C(31) O(1) 175.6(5) . . yes
Ru(1) C(32) O(2) 177.2(5) . . yes

loop_
_geom_bond_atom_site_label_1
_geom_bond_atom_site_label_2
_geom_bond_distance
_geom_bond_site_symmetry_2
_geom_bond_publ_flag
Ru(1) Cl(1) 2.400(1) . yes
Ru(1) C(20) 2.192(4) . yes
Ru(1) C(21) 2.247(4) . yes
Ru(1) C(22) 2.245(4) . yes
Ru(1) C(23) 2.258(4) . yes
Ru(1) C(24) 2.243(4) . yes
Ru(1) C(31) 1.888(6) . yes
Ru(1) C(32) 1.899(5) . yes
S(1) C(1) 1.721(4) . yes
S(1) C(4) 1.727(4) . yes
F(1) F(1A) 0.78(1) . yes
F(1) F(2A) 1.610(10) . yes
F(1) C(12) 1.353(9) . yes
F(1A) C(12) 1.404(7) . yes
F(2) F(2A) 0.65(1) . yes
F(2) C(12) 1.404(7) . yes
F(2A) C(12) 1.288(9) . yes
F(3) F(4) 1.399(8) 2_655 yes
F(3) C(13) 1.37(1) . yes
F(4) F(4) 0.95(1) 2_655 yes
F(4) C(13) 1.33(1) . yes
F(4) C(13) 1.17(1) 2_655 yes
O(1) C(31) 1.129(8) . yes
O(2) C(32) 1.120(6) . yes
C(1) C(2) 1.383(5) . yes
C(1) C(5) 1.486(5) . yes
C(2) C(3) 1.454(5) . yes
C(2) C(11) 1.451(5) . yes
C(3) C(4) 1.350(6) . yes
C(4) C(20) 1.479(5) . yes
C(11) C(11) 1.353(8) 2_655 yes
C(11) C(12) 1.510(5) . yes
C(12) C(13) 1.46(2) . yes
C(12) C(13) 1.60(2) 2_655 yes
C(13) C(13) 0.50(2) 2_655 yes
C(20) C(21) 1.439(5) . yes
C(20) C(24) 1.448(7) . yes
C(21) C(22) 1.407(7) . yes
C(21) C(25) 1.502(7) . yes
C(22) C(23) 1.419(7) . yes
C(22) C(26) 1.526(5) . yes
C(23) C(24) 1.431(5) . yes
C(23) C(27) 1.498(8) . yes
C(24) C(28) 1.472(6) . yes

loop_
_geom_contact_atom_site_label_1
_geom_contact_atom_site_label_2
_geom_contact_distance
_geom_contact_site_symmetry_2
Cl(1) C(21) 3.322(4) 6_545
Cl(1) C(20) 3.422(4) 6_545
Cl(1) C(3) 3.489(4) 6_545
S(1) F(1A) 3.101(6) 3_666
S(1) F(1) 3.571(6) 3_666
F(1) C(5) 3.306(8) 3_666
F(1A) C(5) 3.466(9) 3_666
F(2) C(28) 3.138(8) 4_564
F(2) O(2) 3.435(9) 4_564
F(2) C(27) 3.561(9) 6_555
F(2A) C(27) 3.560(9) 6_555
F(2A) C(28) 3.590(9) 4_564
F(3) O(2) 2.662(7) 3_666
F(3) C(32) 3.394(7) 3_666
F(4) O(2) 3.391(6) 4_564
O(2) C(27) 3.385(8) 7_556
C(27) C(32) 3.597(9) 7_556
